data_4325071
loop_
_publ_author_name
'Stephen Sproules'
'Aston A. Eagle'
'Michelle K. Taylor'
'Robert W. Gable'
'Jonathan M. White'
'Charles G. Young'

_publ_section_title
;
 Paramagnetic Oxotungsten(V) Complexes Containing the
 Hydrotris(3,5-dimethylpyrazol-1-yl)borate Ligand
;
_journal_name_full 'Inorganic Chemistry'
_journal_page_first 4503
_journal_page_last 4514
_journal_paper_doi 10.1021/ic200161m
_journal_volume 50
_journal_year 2011
_chemical_formula_sum 'C24 H33 B N6 O Se2 W'
_chemical_formula_weight 774.14
_chemical_name_systematic
;
 (benzene-1,2-diselenolato){hydrotris(3,5-dimethylpyrazol-1-yl)- 
borato}oxotungsten(V)
;
_space_group_IT_number 14
_symmetry_cell_setting monoclinic
_symmetry_space_group_name_Hall '-P 2ybc'
_symmetry_space_group_name_H-M 'P 1 21/c 1'
_atom_sites_solution_hydrogens geom
_atom_sites_solution_primary direct
_atom_sites_solution_secondary difmap
_audit_creation_method SHELXL-97
_cell_angle_alpha 90.00
_cell_angle_beta 99.8880(10)
_cell_angle_gamma 90.00
_cell_formula_units_Z 4
_cell_length_a 13.0665(11)
_cell_length_b 14.5613(12)
_cell_length_c 14.5214(12)
_cell_measurement_reflns_used 5429
_cell_measurement_temperature 130(2)
_cell_measurement_theta_max 27.51
_cell_measurement_theta_min 2.11
_cell_volume 2721.9(4)
_computing_cell_refinement 'Bruker Smart'
_computing_data_collection 'Bruker Smart'
_computing_data_reduction 'Bruker Smart'
_computing_molecular_graphics 'Ortep-3 for Windows (Farrugia, 1997)'
_computing_publication_material 'WinGX publication routines (Farrugia, 1999)'
_computing_structure_refinement 'SHELXL-97 (Sheldrick, 1997)'
_computing_structure_solution 'SHELXS-97 (Sheldrick, 1990)'
_diffrn_ambient_temperature 130(2)
_diffrn_measured_fraction_theta_full 0.999
_diffrn_measured_fraction_theta_max 0.999
_diffrn_measurement_device_type 'CCD area detector'
_diffrn_measurement_method 'phi and omega scans'
_diffrn_radiation_monochromator graphite
_diffrn_radiation_source 'fine-focus sealed tube'
_diffrn_radiation_type MoK\a
_diffrn_radiation_wavelength 0.71073
_diffrn_reflns_av_R_equivalents 0.0277
_diffrn_reflns_av_sigmaI/netI 0.0320
_diffrn_reflns_limit_h_max 15
_diffrn_reflns_limit_h_min -13
_diffrn_reflns_limit_k_max 13
_diffrn_reflns_limit_k_min -17
_diffrn_reflns_limit_l_max 17
_diffrn_reflns_limit_l_min -17
_diffrn_reflns_number 14107
_diffrn_reflns_theta_full 25.00
_diffrn_reflns_theta_max 25.00
_diffrn_reflns_theta_min 2.00
_exptl_absorpt_coefficient_mu 6.947
_exptl_absorpt_correction_T_max 1
_exptl_absorpt_correction_T_min 0.5155
_exptl_absorpt_correction_type multi-scan
_exptl_absorpt_process_details SADABS
_exptl_crystal_colour brown
_exptl_crystal_density_diffrn 1.889
_exptl_crystal_description plate
_exptl_crystal_F_000 1496
_exptl_crystal_size_max 0.23
_exptl_crystal_size_mid 0.21
_exptl_crystal_size_min 0.11
_platon_squeeze_details
;
;
_refine_diff_density_max 1.765
_refine_diff_density_min -1.512
_refine_diff_density_rms 0.117
_refine_ls_extinction_method none
_refine_ls_goodness_of_fit_ref 1.071
_refine_ls_hydrogen_treatment mixed
_refine_ls_matrix_type full
_refine_ls_number_parameters 296
_refine_ls_number_reflns 4800
_refine_ls_number_restraints 0
_refine_ls_restrained_S_all 1.071
_refine_ls_R_factor_all 0.0294
_refine_ls_R_factor_gt 0.0261
_refine_ls_shift/su_max 0.013
_refine_ls_shift/su_mean 0.000
_refine_ls_structure_factor_coef Fsqd
_refine_ls_weighting_details 'calc w=1/[\s^2^(Fo^2^)+(0.0416P)^2^+0.6838P] where P=(Fo^2^+2Fc^2^)/3'
_refine_ls_weighting_scheme calc
_refine_ls_wR_factor_gt 0.0687
_refine_ls_wR_factor_ref 0.0699
_reflns_number_gt 4323
_reflns_number_total 4800
_reflns_threshold_expression >2sigma(I)
_cod_data_source_file ic200161m_si_002_4.cif
_cod_data_source_block mtsassad
_cod_database_code 4325071

loop_
_symmetry_equiv_pos_as_xyz
'x, y, z'
'-x, y+1/2, -z+1/2'
'-x, -y, -z'
'x, -y-1/2, z-1/2'

loop_
_atom_site_label
_atom_site_type_symbol
_atom_site_fract_x
_atom_site_fract_y
_atom_site_fract_z
_atom_site_U_iso_or_equiv
_atom_site_adp_type
_atom_site_occupancy
_atom_site_symmetry_multiplicity
_atom_site_calc_flag
_atom_site_refinement_flags
W1 W 0.166244(12) 0.025407(10) 0.737720(10) 0.02006(7) Uani 1 1 d .
Se1 Se 0.29813(3) -0.10193(3) 0.76054(3) 0.02711(11) Uani 1 1 d .
O1 O 0.0545(2) -0.03722(18) 0.7243(2) 0.0277(7) Uani 1 1 d .
C1 C 0.2963(3) -0.1347(3) 0.8884(3) 0.0279(9) Uani 1 1 d .
B1 B 0.1974(4) 0.2062(3) 0.6042(3) 0.0248(10) Uani 1 1 d .
C2 C 0.2553(3) -0.0769(3) 0.9490(3) 0.0256(9) Uani 1 1 d .
C3 C 0.2554(3) -0.1043(3) 1.0406(3) 0.0320(10) Uani 1 1 d .
H3 H 0.2275 -0.0647 1.0819 0.038 Uiso 1 1 calc R
C4 C 0.2957(4) -0.1882(3) 1.0721(3) 0.0409(12) Uani 1 1 d .
H4 H 0.2954 -0.2064 1.1349 0.049 Uiso 1 1 calc R
C5 C 0.3365(3) -0.2460(3) 1.0118(3) 0.0416(12) Uani 1 1 d .
H5 H 0.3637 -0.3042 1.0332 0.050 Uiso 1 1 calc R
C6 C 0.3379(3) -0.2194(3) 0.9211(3) 0.0375(11) Uani 1 1 d .
H6 H 0.3672 -0.2588 0.8805 0.045 Uiso 1 1 calc R
N11 N 0.3061(3) 0.1297(2) 0.7417(2) 0.0226(7) Uani 1 1 d .
C11 C 0.4462(3) 0.0812(3) 0.8742(3) 0.0318(10) Uani 1 1 d .
H11A H 0.4070 0.0874 0.9256 0.048 Uiso 1 1 calc R
H11B H 0.5188 0.0985 0.8960 0.048 Uiso 1 1 calc R
H11C H 0.4430 0.0174 0.8524 0.048 Uiso 1 1 calc R
N12 N 0.2953(3) 0.2002(2) 0.6769(2) 0.0239(7) Uani 1 1 d .
C12 C 0.4006(3) 0.1424(3) 0.7962(3) 0.0274(9) Uani 1 1 d .
C13 C 0.4467(3) 0.2198(3) 0.7670(3) 0.0334(10) Uani 1 1 d .
H13 H 0.5123 0.2445 0.7940 0.040 Uiso 1 1 calc R
C14 C 0.3798(3) 0.2548(3) 0.6913(3) 0.0316(10) Uani 1 1 d .
C15 C 0.3920(4) 0.3358(3) 0.6318(4) 0.0519(14) Uani 1 1 d .
H15A H 0.3952 0.3153 0.5681 0.078 Uiso 1 1 calc R
H15B H 0.4563 0.3683 0.6574 0.078 Uiso 1 1 calc R
H15C H 0.3327 0.3772 0.6307 0.078 Uiso 1 1 calc R
N21 N 0.0808(3) 0.1525(2) 0.7164(2) 0.0220(7) Uani 1 1 d .
C21 C -0.0606(3) 0.1238(3) 0.8093(3) 0.0297(9) Uani 1 1 d .
H21A H -0.0968 0.0715 0.7758 0.045 Uiso 1 1 calc R
H21B H -0.1109 0.1626 0.8341 0.045 Uiso 1 1 calc R
H21C H -0.0084 0.1013 0.8610 0.045 Uiso 1 1 calc R
N22 N 0.1036(2) 0.2188(2) 0.6550(2) 0.0208(7) Uani 1 1 d .
C22 C -0.0086(3) 0.1786(3) 0.7437(2) 0.0223(8) Uani 1 1 d .
C23 C -0.04468(3) 0.25401(3) 0.69813(3) 0.0300(9) Uani 1 1 d .
H23 H -0.1099 0.2822 0.6999 0.036 Uiso 1 1 calc R
Se2 Se 0.19861(3) 0.04143(3) 0.91198(3) 0.02591(11) Uani 1 1 d R
C24 C 0.0305(3) 0.2848(3) 0.6467(3) 0.0244(9) Uani 1 1 d .
C25 C 0.0348(4) 0.3673(3) 0.5866(3) 0.0342(10) Uani 1 1 d .
H25A H 0.0991 0.4012 0.6085 0.051 Uiso 1 1 calc R
H25B H -0.0250 0.4069 0.5901 0.051 Uiso 1 1 calc R
H25C H 0.0332 0.3479 0.5218 0.051 Uiso 1 1 calc R
N31 N 0.1678(3) 0.0345(2) 0.5899(2) 0.0224(7) Uani 1 1 d .
C31 C 0.1122(4) -0.1246(3) 0.5401(3) 0.0346(10) Uani 1 1 d .
H31A H 0.1647 -0.1524 0.5885 0.052 Uiso 1 1 calc R
H31B H 0.1064 -0.1605 0.4824 0.052 Uiso 1 1 calc R
H31C H 0.0450 -0.1238 0.5614 0.052 Uiso 1 1 calc R
N32 N 0.1834(3) 0.1165(2) 0.5475(2) 0.0241(7) Uani 1 1 d .
C32 C 0.1436(3) -0.0290(3) 0.5221(3) 0.0281(10) Uani 1 1 d .
C33 C 0.1473(4) 0.0121(3) 0.4370(3) 0.0348(11) Uani 1 1 d .
H33 H 0.1349 -0.0170 0.3776 0.042 Uiso 1 1 calc R
C34 C 0.1723(3) 0.1034(3) 0.4543(3) 0.0316(10) Uani 1 1 d .
C35 C 0.1846(4) 0.1781(4) 0.3870(3) 0.0486(13) Uani 1 1 d .
H35A H 0.1338 0.2267 0.3915 0.073 Uiso 1 1 calc R
H35B H 0.1730 0.1533 0.3233 0.073 Uiso 1 1 calc R
H35C H 0.2549 0.2035 0.4018 0.073 Uiso 1 1 calc R
H1 H 0.202(3) 0.267(3) 0.561(3) 0.023(10) Uiso 1 1 d .

loop_
_atom_site_aniso_label
_atom_site_aniso_U_11
_atom_site_aniso_U_22
_atom_site_aniso_U_33
_atom_site_aniso_U_23
_atom_site_aniso_U_13
_atom_site_aniso_U_12
W1 0.01900(11) 0.01707(11) 0.02323(11) -0.00039(6) 0.00113(7) 0.00025(6)
Se1 0.0252(2) 0.0227(2) 0.0322(2) -0.00194(16) 0.00152(17) 0.00501(17)
O1 0.0258(17) 0.0210(15) 0.0351(16) 0.0016(11) 0.0019(13) -0.0008(12)
C1 0.019(2) 0.027(2) 0.035(2) 0.0033(18) -0.0024(18) -0.0029(17)
B1 0.021(2) 0.028(3) 0.026(2) 0.0043(19) 0.0034(19) 0.0033(19)
C2 0.018(2) 0.024(2) 0.033(2) 0.0070(17) -0.0003(17) -0.0015(17)
C3 0.019(2) 0.040(3) 0.035(2) 0.0086(19) 0.0011(18) -0.0058(19)
C4 0.027(3) 0.047(3) 0.046(3) 0.022(2) -0.002(2) -0.007(2)
C5 0.030(3) 0.033(3) 0.057(3) 0.018(2) -0.006(2) -0.004(2)
C6 0.028(3) 0.028(2) 0.052(3) 0.006(2) -0.004(2) 0.0017(19)
N11 0.0207(18) 0.0227(18) 0.0235(16) 0.0026(13) 0.0011(14) -0.0008(14)
C11 0.025(2) 0.030(2) 0.036(2) 0.0036(18) -0.0045(18) -0.0045(18)
N12 0.0189(18) 0.0232(18) 0.0285(17) 0.0053(14) 0.0011(14) 0.0002(14)
C12 0.019(2) 0.032(2) 0.030(2) -0.0017(17) 0.0018(17) 0.0012(18)
C13 0.023(2) 0.030(2) 0.044(2) 0.0071(19) -0.0026(19) -0.0064(19)
C14 0.026(2) 0.028(2) 0.039(2) 0.0072(18) -0.0006(19) -0.0056(19)
C15 0.033(3) 0.042(3) 0.077(4) 0.029(3) -0.001(3) -0.008(2)
N21 0.0227(18) 0.0211(17) 0.0211(15) -0.0002(13) 0.0012(14) 0.0029(14)
C21 0.025(2) 0.035(2) 0.031(2) -0.0004(18) 0.0081(18) 0.0019(19)
N22 0.0208(18) 0.0192(16) 0.0218(15) 0.0017(13) 0.0018(13) 0.0007(13)
C22 0.018(2) 0.027(2) 0.0202(18) -0.0037(16) -0.0023(16) 0.0004(16)
C23 0.024(2) 0.036(2) 0.030(2) 0.0031(18) 0.0026(18) 0.0067(19)
Se2 0.0296(2) 0.0239(2) 0.0237(2) 0.00010(15) 0.00336(18) 0.00115(17)
C24 0.023(2) 0.026(2) 0.0221(19) -0.0011(16) -0.0029(16) 0.0001(17)
C25 0.037(3) 0.027(2) 0.041(2) 0.0092(19) 0.011(2) 0.010(2)
N31 0.0172(18) 0.0244(19) 0.0253(17) -0.0038(13) 0.0028(14) 0.0028(13)
C31 0.029(2) 0.033(2) 0.039(2) -0.0171(19) -0.003(2) 0.0017(19)
N32 0.0223(18) 0.0271(18) 0.0220(16) 0.0016(13) 0.0011(14) 0.0040(14)
C32 0.018(2) 0.034(3) 0.029(2) -0.0095(17) -0.0035(17) 0.0087(17)
C33 0.034(3) 0.042(3) 0.025(2) -0.0127(19) -0.0036(19) 0.008(2)
C34 0.023(2) 0.048(3) 0.0216(19) -0.0014(18) -0.0020(17) 0.011(2)
C35 0.054(3) 0.064(4) 0.026(2) 0.008(2) 0.003(2) 0.014(3)

loop_
_atom_type_symbol
_atom_type_description
_atom_type_scat_dispersion_real
_atom_type_scat_dispersion_imag
_atom_type_scat_source
C C 0.0033 0.0016 'International Tables Vol C Tables 4.2.6.8 and 6.1.1.4'
H H 0.0000 0.0000 'International Tables Vol C Tables 4.2.6.8 and 6.1.1.4'
B B 0.0013 0.0007 'International Tables Vol C Tables 4.2.6.8 and 6.1.1.4'
N N 0.0061 0.0033 'International Tables Vol C Tables 4.2.6.8 and 6.1.1.4'
O O 0.0106 0.0060 'International Tables Vol C Tables 4.2.6.8 and 6.1.1.4'
Se Se -0.0929 2.2259 'International Tables Vol C Tables 4.2.6.8 and 6.1.1.4'
W W -0.8490 6.8722 'International Tables Vol C Tables 4.2.6.8 and 6.1.1.4'

loop_
_geom_angle_atom_site_label_1
_geom_angle_atom_site_label_2
_geom_angle_atom_site_label_3
_geom_angle
O1 W1 N31 94.22(13)
O1 W1 N21 91.75(12)
N31 W1 N21 84.11(11)
O1 W1 N11 171.14(12)
N31 W1 N11 81.14(11)
N21 W1 N11 80.31(11)
O1 W1 Se2 99.08(10)
N31 W1 Se2 166.54(9)
N21 W1 Se2 93.37(8)
N11 W1 Se2 85.40(7)
O1 W1 Se1 100.07(9)
N31 W1 Se1 93.05(8)
N21 W1 Se1 168.03(9)
N11 W1 Se1 87.77(8)
Se2 W1 Se1 86.704(14)
C1 Se1 W1 100.88(13)
C2 C1 C6 119.2(4)
C2 C1 Se1 122.1(3)
C6 C1 Se1 118.7(3)
N12 B1 N32 109.4(3)
N12 B1 N22 108.5(3)
N32 B1 N22 108.9(3)
N12 B1 H1 109(2)
N32 B1 H1 113(2)
N22 B1 H1 108(2)
C3 C2 C1 119.7(4)
C3 C2 Se2 117.7(3)
C1 C2 Se2 122.6(3)
C4 C3 C2 120.8(4)
C4 C3 H3 119.6
C2 C3 H3 119.6
C3 C4 C5 119.7(4)
C3 C4 H4 120.2
C5 C4 H4 120.2
C6 C5 C4 120.2(4)
C6 C5 H5 119.9
C4 C5 H5 119.9
C5 C6 C1 120.4(4)
C5 C6 H6 119.8
C1 C6 H6 119.8
C12 N11 N12 105.8(3)
C12 N11 W1 136.1(3)
N12 N11 W1 118.1(2)
C12 C11 H11A 109.5
C12 C11 H11B 109.5
H11A C11 H11B 109.5
C12 C11 H11C 109.5
H11A C11 H11C 109.5
H11B C11 H11C 109.5
C14 N12 N11 110.3(3)
C14 N12 B1 130.2(3)
N11 N12 B1 119.5(3)
N11 C12 C13 109.4(4)
N11 C12 C11 124.6(4)
C13 C12 C11 125.9(4)
C12 C13 C14 107.3(4)
C12 C13 H13 126.4
C14 C13 H13 126.4
N12 C14 C13 107.2(4)
N12 C14 C15 123.1(4)
C13 C14 C15 129.7(4)
C14 C15 H15A 109.5
C14 C15 H15B 109.5
H15A C15 H15B 109.5
C14 C15 H15C 109.5
H15A C15 H15C 109.5
H15B C15 H15C 109.5
C22 N21 N22 106.6(3)
C22 N21 W1 130.7(3)
N22 N21 W1 121.9(2)
C22 C21 H21A 109.5
C22 C21 H21B 109.5
H21A C21 H21B 109.5
C22 C21 H21C 109.5
H21A C21 H21C 109.5
H21B C21 H21C 109.5
C24 N22 N21 109.1(3)
C24 N22 B1 130.6(3)
N21 N22 B1 120.1(3)
C23 C22 N21 109.7(3)
C23 C22 C21 126.8(3)
N21 C22 C21 123.2(4)
C22 C23 C24 108.0(2)
C22 C23 H23 126.0
C24 C23 H23 126.0
C2 Se2 W1 100.95(12)
N22 C24 C23 106.0(3)
N22 C24 C25 122.0(4)
C23 C24 C25 131.9(3)
C24 C25 H25A 109.5
C24 C25 H25B 109.5
H25A C25 H25B 109.5
C24 C25 H25C 109.5
H25A C25 H25C 109.5
H25B C25 H25C 109.5
C32 N31 N32 107.7(3)
C32 N31 W1 130.1(3)
N32 N31 W1 121.8(2)
C32 C31 H31A 109.5
C32 C31 H31B 109.5
H31A C31 H31B 109.5
C32 C31 H31C 109.5
H31A C31 H31C 109.5
H31B C31 H31C 109.5
C34 N32 N31 109.1(3)
C34 N32 B1 129.7(3)
N31 N32 B1 120.8(3)
N31 C32 C33 108.4(4)
N31 C32 C31 123.4(4)
C33 C32 C31 128.0(4)
C34 C33 C32 107.3(4)
C34 C33 H33 126.3
C32 C33 H33 126.3
N32 C34 C33 107.4(4)
N32 C34 C35 123.3(4)
C33 C34 C35 129.2(4)
C34 C35 H35A 109.5
C34 C35 H35B 109.5
H35A C35 H35B 109.5
C34 C35 H35C 109.5
H35A C35 H35C 109.5
H35B C35 H35C 109.5

loop_
_geom_bond_atom_site_label_1
_geom_bond_atom_site_label_2
_geom_bond_distance
W1 O1 1.704(3)
W1 N31 2.155(3)
W1 N21 2.156(3)
W1 N11 2.369(3)
W1 Se2 2.5038(5)
W1 Se1 2.5143(5)
Se1 C1 1.920(4)
C1 C2 1.391(6)
C1 C6 1.398(6)
B1 N12 1.514(5)
B1 N32 1.538(6)
B1 N22 1.546(5)
B1 H1 1.09(4)
C2 C3 1.388(5)
C2 Se2 1.915(4)
C3 C4 1.378(6)
C3 H3 0.9500
C4 C5 1.386(7)
C4 H4 0.9500
C5 C6 1.376(6)
C5 H5 0.9500
C6 H6 0.9500
N11 C12 1.360(5)
N11 N12 1.384(4)
C11 C12 1.482(6)
C11 H11A 0.9800
C11 H11B 0.9800
C11 H11C 0.9800
N12 C14 1.348(5)
C12 C13 1.379(6)
C13 C14 1.380(6)
C13 H13 0.9500
C14 C15 1.486(6)
C15 H15A 0.9800
C15 H15B 0.9800
C15 H15C 0.9800
N21 C22 1.351(5)
N21 N22 1.382(4)
C21 C22 1.493(5)
C21 H21A 0.9800
C21 H21B 0.9800
C21 H21C 0.9800
N22 C24 1.346(5)
C22 C23 1.326(4)
C23 C24 1.405(4)
C23 H23 0.9500
C24 C25 1.491(5)
C25 H25A 0.9800
C25 H25B 0.9800
C25 H25C 0.9800
N31 C32 1.348(5)
N31 N32 1.374(4)
C31 C32 1.486(6)
C31 H31A 0.9800
C31 H31B 0.9800
C31 H31C 0.9800
N32 C34 1.351(5)
C32 C33 1.382(6)
C33 C34 1.382(6)
C33 H33 0.9500
C34 C35 1.490(6)
C35 H35A 0.9800
C35 H35B 0.9800
C35 H35C 0.9800

loop_
_geom_torsion_atom_site_label_1
_geom_torsion_atom_site_label_2
_geom_torsion_atom_site_label_3
_geom_torsion_atom_site_label_4
_geom_torsion
O1 W1 Se1 C1 -77.56(16)
N31 W1 Se1 C1 -172.40(15)
N21 W1 Se1 C1 111.8(4)
N11 W1 Se1 C1 106.60(14)
Se2 W1 Se1 C1 21.08(12)
W1 Se1 C1 C2 -17.4(4)
W1 Se1 C1 C6 162.6(3)
C6 C1 C2 C3 -0.5(6)
Se1 C1 C2 C3 179.6(3)
C6 C1 C2 Se2 178.9(3)
Se1 C1 C2 Se2 -1.0(5)
C1 C2 C3 C4 -0.1(6)
Se2 C2 C3 C4 -179.5(3)
C2 C3 C4 C5 0.1(7)
C3 C4 C5 C6 0.6(7)
C4 C5 C6 C1 -1.2(7)
C2 C1 C6 C5 1.1(6)
Se1 C1 C6 C5 -179.0(3)
O1 W1 N11 C12 161.7(7)
N31 W1 N11 C12 -139.4(4)
N21 W1 N11 C12 135.2(4)
Se2 W1 N11 C12 40.9(4)
Se1 W1 N11 C12 -45.9(4)
O1 W1 N11 N12 -15.6(9)
N31 W1 N11 N12 43.4(2)
N21 W1 N11 N12 -42.1(2)
Se2 W1 N11 N12 -136.3(2)
Se1 W1 N11 N12 136.8(2)
C12 N11 N12 C14 -0.4(4)
W1 N11 N12 C14 177.6(3)
C12 N11 N12 B1 179.7(3)
W1 N11 N12 B1 -2.3(4)
N32 B1 N12 C14 122.7(4)
N22 B1 N12 C14 -118.6(4)
N32 B1 N12 N11 -57.5(4)
N22 B1 N12 N11 61.3(4)
N12 N11 C12 C13 1.0(4)
W1 N11 C12 C13 -176.5(3)
N12 N11 C12 C11 -178.5(4)
W1 N11 C12 C11 4.0(6)
N11 C12 C13 C14 -1.2(5)
C11 C12 C13 C14 178.3(4)
N11 N12 C14 C13 -0.3(5)
B1 N12 C14 C13 179.5(4)
N11 N12 C14 C15 179.0(4)
B1 N12 C14 C15 -1.2(7)
C12 C13 C14 N12 0.9(5)
C12 C13 C14 C15 -178.3(5)
O1 W1 N21 C22 37.4(3)
N31 W1 N21 C22 131.4(3)
N11 W1 N21 C22 -146.6(3)
Se2 W1 N21 C22 -61.8(3)
Se1 W1 N21 C22 -151.8(3)
O1 W1 N21 N22 -131.3(3)
N31 W1 N21 N22 -37.3(3)
N11 W1 N21 N22 44.7(3)
Se2 W1 N21 N22 129.5(3)
Se1 W1 N21 N22 39.5(6)
C22 N21 N22 C24 1.1(4)
W1 N21 N22 C24 172.2(2)
C22 N21 N22 B1 -175.3(3)
W1 N21 N22 B1 -4.2(4)
N12 B1 N22 C24 123.6(4)
N32 B1 N22 C24 -117.3(4)
N12 B1 N22 N21 -60.8(4)
N32 B1 N22 N21 58.2(4)
N22 N21 C22 C23 3.8(4)
W1 N21 C22 C23 -166.2(2)
N22 N21 C22 C21 178.8(3)
W1 N21 C22 C21 8.8(5)
N21 C22 C23 C24 -7.1(3)
C21 C22 C23 C24 178.1(4)
C3 C2 Se2 W1 -161.7(3)
C1 C2 Se2 W1 18.9(4)
O1 W1 Se2 C2 78.28(15)
N31 W1 Se2 C2 -110.7(4)
N21 W1 Se2 C2 170.59(15)
N11 W1 Se2 C2 -109.43(14)
Se1 W1 Se2 C2 -21.40(12)
N21 N22 C24 C23 -5.2(4)
B1 N22 C24 C23 170.7(3)
N21 N22 C24 C25 178.6(3)
B1 N22 C24 C25 -5.5(6)
C22 C23 C24 N22 7.6(3)
C22 C23 C24 C25 -176.8(4)
O1 W1 N31 C32 -39.7(4)
N21 W1 N31 C32 -131.0(4)
N11 W1 N31 C32 147.9(4)
Se2 W1 N31 C32 149.2(3)
Se1 W1 N31 C32 60.7(4)
O1 W1 N31 N32 131.8(3)
N21 W1 N31 N32 40.5(3)
N11 W1 N31 N32 -40.6(3)
Se2 W1 N31 N32 -39.3(6)
Se1 W1 N31 N32 -127.8(3)
C32 N31 N32 C34 -2.0(4)
W1 N31 N32 C34 -175.2(3)
C32 N31 N32 B1 171.5(3)
W1 N31 N32 B1 -1.7(5)
N12 B1 N32 C34 -124.4(4)
N22 B1 N32 C34 117.1(4)
N12 B1 N32 N31 63.6(4)
N22 B1 N32 N31 -54.9(5)
N32 N31 C32 C33 2.0(5)
W1 N31 C32 C33 174.4(3)
N32 N31 C32 C31 -174.5(4)
W1 N31 C32 C31 -2.1(6)
N31 C32 C33 C34 -1.3(5)
C31 C32 C33 C34 175.0(4)
N31 N32 C34 C33 1.2(5)
B1 N32 C34 C33 -171.5(4)
N31 N32 C34 C35 -179.7(4)
B1 N32 C34 C35 7.5(7)
C32 C33 C34 N32 0.0(5)
C32 C33 C34 C35 -179.0(5)

loop_
_platon_squeeze_void_nr
_platon_squeeze_void_average_x
_platon_squeeze_void_average_y
_platon_squeeze_void_average_z
_platon_squeeze_void_volume
_platon_squeeze_void_count_electrons
1 0.500 0.000 0.500 225.7 35.6
2 0.500 0.500 1.000 225.7 35.5
